data_4072513
loop_
_publ_author_name
'Wang, Jianhui'
'Zheng, Chong'
'Canseco-Melchor, Graciela'
'Hilby, Daniel J.'
'Maguire, John A.'
'Hosmane, Narayan S.'

_publ_section_title
;
 Chemistry of C-Trimethylsilyl-Substituted Heterocarboranes. 33. Synthesis
 of Mixed-Ligand Metallacarboranes of Yttrium and Lanthanides Derived from
 Open \h5-Pentadiene and C2B4-Carborane:&#x00A0; A Synthetic and
 Structural Investigation
;
_journal_issue 3
_journal_name_full Organometallics
_journal_page_first 577
_journal_paper_doi 10.1021/om060751v
_journal_volume 26
_journal_year 2007
_chemical_formula_sum 'C13 H27 B4 Dy Si'
_chemical_formula_weight 417.18
_chemical_name_systematic
; 
 ? 
;
_space_group_IT_number 15
_symmetry_cell_setting monoclinic
_symmetry_space_group_name_Hall '-C 2yc'
_symmetry_space_group_name_H-M 'C 1 2/c 1'
_atom_sites_solution_hydrogens geom
_atom_sites_solution_primary direct
_atom_sites_solution_secondary difmap
_audit_creation_method SHELXL-97
_cell_angle_alpha 90.00
_cell_angle_beta 110.903(2)
_cell_angle_gamma 90.00
_cell_formula_units_Z 8
_cell_length_a 18.272(3)
_cell_length_b 12.886(2)
_cell_length_c 16.553(3)
_cell_measurement_reflns_used 168
_cell_measurement_temperature 203(2)
_cell_measurement_theta_max 14
_cell_measurement_theta_min -14
_cell_volume 3640.9(11)
_computing_cell_refinement 'SMART and SAINT (Bruker, 1999)'
_computing_data_collection 'SMART (Bruker, 1999)'
_computing_data_reduction 'SAINT (Bruker, 1999)'
_computing_molecular_graphics 'SHELXTL (Sheldrick, 1997)'
_computing_publication_material 'SHELXTL (Sheldrick, 1997)'
_computing_structure_refinement 'SHELXTL (Sheldrick, 1997)'
_computing_structure_solution 'SIR97 (Altomare et al., 1999)'
_diffrn_ambient_temperature 203(2)
_diffrn_detector_area_resol_mean 0
_diffrn_measured_fraction_theta_full 0.999
_diffrn_measured_fraction_theta_max 0.999
_diffrn_measurement_device_type 'Siemens SMART CCD  PLATFORM'
_diffrn_measurement_method '\w scans'
_diffrn_radiation_monochromator graphite
_diffrn_radiation_source 'fine-focus sealed tube'
_diffrn_radiation_type MoK\a
_diffrn_radiation_wavelength 0.71073
_diffrn_reflns_av_R_equivalents 0.0232
_diffrn_reflns_av_sigmaI/netI 0.0181
_diffrn_reflns_limit_h_max 21
_diffrn_reflns_limit_h_min -21
_diffrn_reflns_limit_k_max 15
_diffrn_reflns_limit_k_min -15
_diffrn_reflns_limit_l_max 19
_diffrn_reflns_limit_l_min -19
_diffrn_reflns_number 13246
_diffrn_reflns_theta_full 25.00
_diffrn_reflns_theta_max 25.00
_diffrn_reflns_theta_min 1.98
_diffrn_standards_decay_% 0
_diffrn_standards_interval_count 0
_diffrn_standards_interval_time 0
_diffrn_standards_number 0
_exptl_absorpt_coefficient_mu 4.153
_exptl_absorpt_correction_T_max 1.000
_exptl_absorpt_correction_T_min 0.459691
_exptl_absorpt_correction_type multi-scan
_exptl_absorpt_process_details 'SADABS (Sheldrick, 2000)'
_exptl_crystal_colour yellow
_exptl_crystal_density_diffrn 1.522
_exptl_crystal_density_method 'not measured'
_exptl_crystal_description column
_exptl_crystal_F_000 1640
_exptl_crystal_size_max 0.80
_exptl_crystal_size_mid 0.12
_exptl_crystal_size_min 0.12
_refine_diff_density_max 0.611
_refine_diff_density_min -0.692
_refine_diff_density_rms 0.097
_refine_ls_extinction_coef 0.00000(4)
_refine_ls_extinction_expression Fc^*^=kFc[1+0.001xFc^2^\l^3^/sin(2\q)]^-1/4^
_refine_ls_extinction_method SHELXL
_refine_ls_goodness_of_fit_ref 1.359
_refine_ls_hydrogen_treatment constr
_refine_ls_matrix_type full
_refine_ls_number_parameters 200
_refine_ls_number_reflns 3209
_refine_ls_number_restraints 0
_refine_ls_restrained_S_all 1.359
_refine_ls_R_factor_all 0.0279
_refine_ls_R_factor_gt 0.0272
_refine_ls_shift/su_max 1.248
_refine_ls_shift/su_mean 0.006
_refine_ls_structure_factor_coef Fsqd
_refine_ls_weighting_details 'calc w=1/[\s^2^(Fo^2^)+(0.0044P)^2^+21.5242P] where P=(Fo^2^+2Fc^2^)/3'
_refine_ls_weighting_scheme calc
_refine_ls_wR_factor_gt 0.0587
_refine_ls_wR_factor_ref 0.0590
_reflns_number_gt 3157
_reflns_number_total 3209
_reflns_threshold_expression >2sigma(I)
_cod_data_source_file om060751vsi20061109_052458.cif
_cod_data_source_block compd_10_hos293
_cod_original_cell_volume 3641.2(11)
_cod_original_sg_symbol_H-M 'C 2/c'
_cod_database_code 4072513

loop_
_symmetry_equiv_pos_as_xyz
'x, y, z'
'-x, y, -z+1/2'
'x+1/2, y+1/2, z'
'-x+1/2, y+1/2, -z+1/2'
'-x, -y, -z'
'x, -y, z-1/2'
'-x+1/2, -y+1/2, -z'
'x+1/2, -y+1/2, z-1/2'

loop_
_atom_site_label
_atom_site_type_symbol
_atom_site_fract_x
_atom_site_fract_y
_atom_site_fract_z
_atom_site_U_iso_or_equiv
_atom_site_adp_type
_atom_site_occupancy
_atom_site_symmetry_multiplicity
_atom_site_calc_flag
_atom_site_refinement_flags
Dy Dy 0.652664(11) 0.188817(15) 0.492809(12) 0.02282(9) Uani 1 1 d .
Si Si 0.71345(7) 0.56012(10) 0.38766(8) 0.0306(3) Uani 1 1 d .
C1 C 0.8202(3) 0.4901(3) 0.5677(3) 0.0279(9) Uani 1 1 d .
C2 C 0.7550(2) 0.4722(3) 0.4844(3) 0.0232(9) Uani 1 1 d .
B3 B 0.7043(3) 0.3781(4) 0.4918(3) 0.0247(10) Uani 1 1 d .
H3 H 0.6492 0.3842 0.4348 0.060(17) Uiso 1 1 calc R
B4 B 0.7445(3) 0.3330(4) 0.5921(3) 0.0262(10) Uani 1 1 d .
H4 H 0.7355 0.2905 0.6462 0.09(2) Uiso 1 1 calc R
B5 B 0.8224(3) 0.4089(4) 0.6383(3) 0.0297(11) Uani 1 1 d .
H5 H 0.8619 0.4067 0.7071 0.053(16) Uiso 1 1 calc R
B6 B 0.7313(3) 0.4713(4) 0.5766(3) 0.0287(11) Uani 1 1 d .
H6 H 0.6939 0.5237 0.5985 0.041(14) Uiso 1 1 calc R
C10 C 0.8683(3) 0.5878(4) 0.5859(3) 0.0383(11) Uani 1 1 d .
H10A H 0.9078 0.5841 0.6435 0.056(17) Uiso 1 1 calc R
H10B H 0.8345 0.6470 0.5823 0.040(14) Uiso 1 1 calc R
H10C H 0.8936 0.5953 0.5437 0.050(16) Uiso 1 1 calc R
C11 C 0.5065(3) 0.1632(5) 0.3859(3) 0.0480(14) Uani 1 1 d .
H11A H 0.4968 0.1776 0.3248 0.069(19) Uiso 1 1 calc R
H11B H 0.4804 0.0998 0.3943 0.26(7) Uiso 1 1 calc R
C12 C 0.5014(3) 0.2468(5) 0.4346(4) 0.0422(13) Uani 1 1 d .
C13 C 0.5307(2) 0.2541(4) 0.5264(3) 0.0358(11) Uani 1 1 d .
H13 H 0.5277 0.3209 0.5479 0.036(13) Uiso 1 1 calc R
C14 C 0.5638(3) 0.1776(4) 0.5914(3) 0.0350(11) Uani 1 1 d .
C15 C 0.5849(3) 0.0780(4) 0.5799(3) 0.0370(11) Uani 1 1 d .
H15A H 0.5422 0.0328 0.5451 0.18(5) Uiso 1 1 calc R
H15B H 0.6205 0.0435 0.6318 0.07(2) Uiso 1 1 calc R
C101 C 0.6937(4) 0.4775(5) 0.2900(3) 0.0484(14) Uani 1 1 d .
H10A H 0.7427 0.4503 0.2885 0.09(2) Uiso 1 1 calc R
H10B H 0.6682 0.5186 0.2385 0.09(2) Uiso 1 1 calc R
H10C H 0.6598 0.4203 0.2920 0.10(3) Uiso 1 1 calc R
C102 C 0.6187(3) 0.6127(4) 0.3890(4) 0.0468(13) Uani 1 1 d .
H10D H 0.6286 0.6570 0.4392 0.08(2) Uiso 1 1 calc R
H10E H 0.5850 0.5558 0.3917 0.08(2) Uiso 1 1 calc R
H10F H 0.5933 0.6527 0.3368 0.055(17) Uiso 1 1 calc R
C103 C 0.7783(3) 0.6694(4) 0.3818(4) 0.0492(14) Uani 1 1 d .
H10G H 0.8273 0.6419 0.3806 0.07(2) Uiso 1 1 calc R
H10H H 0.7887 0.7136 0.4321 0.09(3) Uiso 1 1 calc R
H10I H 0.7526 0.7095 0.3298 0.08(2) Uiso 1 1 calc R
C120 C 0.4679(4) 0.3474(6) 0.3887(5) 0.075(2) Uani 1 1 d .
H12A H 0.4490 0.3364 0.3267 0.14(4) Uiso 1 1 calc R
H12B H 0.5083 0.4003 0.4043 0.12(3) Uiso 1 1 calc R
H12C H 0.4248 0.3698 0.4058 0.11(3) Uiso 1 1 calc R
C140 C 0.5851(4) 0.2166(6) 0.6832(4) 0.0548(16) Uani 1 1 d .
H14A H 0.5672 0.2876 0.6823 0.16(5) Uiso 1 1 calc R
H14B H 0.6415 0.2139 0.7123 0.15(4) Uiso 1 1 calc R
H14C H 0.5602 0.1732 0.7138 0.19(5) Uiso 1 1 calc R

loop_
_atom_site_aniso_label
_atom_site_aniso_U_11
_atom_site_aniso_U_22
_atom_site_aniso_U_33
_atom_site_aniso_U_23
_atom_site_aniso_U_13
_atom_site_aniso_U_12
Dy 0.01806(12) 0.02470(13) 0.02760(13) 0.00062(9) 0.01045(8) -0.00193(8)
Si 0.0302(6) 0.0285(6) 0.0342(7) 0.0060(5) 0.0129(5) 0.0006(5)
C1 0.028(2) 0.027(2) 0.031(2) -0.0057(19) 0.0121(19) -0.0017(18)
C2 0.023(2) 0.022(2) 0.027(2) -0.0033(17) 0.0128(17) -0.0003(16)
B3 0.022(2) 0.028(2) 0.027(2) 0.004(2) 0.0121(19) 0.002(2)
B4 0.027(2) 0.029(3) 0.027(2) 0.003(2) 0.014(2) 0.000(2)
B5 0.028(3) 0.035(3) 0.027(3) 0.000(2) 0.011(2) 0.000(2)
B6 0.028(3) 0.032(3) 0.031(3) -0.002(2) 0.017(2) 0.000(2)
C10 0.041(3) 0.032(3) 0.042(3) -0.009(2) 0.014(2) -0.010(2)
C11 0.024(2) 0.079(4) 0.038(3) 0.002(3) 0.008(2) -0.009(3)
C12 0.016(2) 0.060(3) 0.052(3) 0.017(3) 0.014(2) 0.005(2)
C13 0.023(2) 0.035(3) 0.055(3) 0.001(2) 0.021(2) 0.0009(19)
C14 0.023(2) 0.048(3) 0.039(3) -0.004(2) 0.019(2) -0.010(2)
C15 0.028(2) 0.040(3) 0.048(3) 0.007(2) 0.020(2) -0.007(2)
C101 0.059(4) 0.052(3) 0.030(3) 0.003(2) 0.011(2) 0.000(3)
C102 0.038(3) 0.045(3) 0.060(4) 0.018(3) 0.021(3) 0.011(2)
C103 0.044(3) 0.040(3) 0.064(4) 0.016(3) 0.019(3) -0.002(2)
C120 0.043(4) 0.094(6) 0.093(6) 0.048(4) 0.030(4) 0.034(4)
C140 0.052(4) 0.078(5) 0.046(3) -0.016(3) 0.032(3) -0.011(3)

loop_
_atom_type_symbol
_atom_type_description
_atom_type_scat_dispersion_real
_atom_type_scat_dispersion_imag
_atom_type_scat_source
C C 0.0033 0.0016 'International Tables Vol C Tables 4.2.6.8 and 6.1.1.4'
B B 0.0013 0.0007 'International Tables Vol C Tables 4.2.6.8 and 6.1.1.4'
Si Si 0.0817 0.0704 'International Tables Vol C Tables 4.2.6.8 and 6.1.1.4'
Dy Dy -0.1892 4.4098 'International Tables Vol C Tables 4.2.6.8 and 6.1.1.4'
H H 0.0000 0.0000 'International Tables Vol C Tables 4.2.6.8 and 6.1.1.4'

loop_
_geom_angle_atom_site_label_1
_geom_angle_atom_site_label_2
_geom_angle_atom_site_label_3
_geom_angle
_geom_angle_site_symmetry_1
_geom_angle_site_symmetry_3
C2 Dy B3 121.66(14) 7_656 .
C2 Dy C13 141.04(14) 7_656 .
B3 Dy C13 92.16(15) . .
C2 Dy C1 32.86(13) 7_656 7_656
B3 Dy C1 134.20(14) . 7_656
C13 Dy C1 130.72(14) . 7_656
C2 Dy C15 84.01(14) 7_656 .
B3 Dy C15 138.61(15) . .
C13 Dy C15 57.04(15) . .
C1 Dy C15 85.55(15) 7_656 .
C2 Dy B4 103.54(14) 7_656 .
B3 Dy B4 36.82(15) . .
C13 Dy B4 92.35(15) . .
C1 Dy B4 133.50(14) 7_656 .
C15 Dy B4 111.01(16) . .
C2 Dy C11 116.30(17) 7_656 .
B3 Dy C11 113.08(18) . .
C13 Dy C11 56.64(17) . .
C1 Dy C11 85.34(17) 7_656 .
C15 Dy C11 74.86(17) . .
B4 Dy C11 140.16(18) . .
C2 Dy B3 34.20(13) 7_656 7_656
B3 Dy B3 87.65(15) . 7_656
C13 Dy B3 163.45(15) . 7_656
C1 Dy B3 56.18(14) 7_656 7_656
C15 Dy B3 114.04(15) . 7_656
B4 Dy B3 77.66(15) . 7_656
C11 Dy B3 137.89(17) . 7_656
C2 Dy B5 57.17(14) 7_656 7_656
B3 Dy B5 105.47(15) . 7_656
C13 Dy B5 136.43(16) . 7_656
C1 Dy B5 34.07(15) 7_656 7_656
C15 Dy B5 115.90(16) . 7_656
B4 Dy B5 125.39(15) . 7_656
C11 Dy B5 79.80(17) . 7_656
B3 Dy B5 58.96(15) 7_656 7_656
C2 Dy C14 111.61(14) 7_656 .
B3 Dy C14 110.56(15) . .
C13 Dy C14 31.13(15) . .
C1 Dy C14 114.92(15) 7_656 .
C15 Dy C14 29.91(15) . .
B4 Dy C14 92.66(15) . .
C11 Dy C14 73.44(16) . .
B3 Dy C14 134.94(15) 7_656 .
B5 Dy C14 141.24(15) 7_656 .
C2 Dy C12 143.14(15) 7_656 .
B3 Dy C12 93.76(16) . .
C13 Dy C12 31.07(16) . .
C1 Dy C12 114.62(16) 7_656 .
C15 Dy C12 73.89(15) . .
B4 Dy C12 111.73(17) . .
C11 Dy C12 29.70(17) . .
B3 Dy C12 165.44(16) 7_656 .
B5 Dy C12 106.85(17) 7_656 .
C14 Dy C12 57.70(15) . .
C2 Dy B4 57.73(13) 7_656 7_656
B3 Dy B4 77.14(15) . 7_656
C13 Dy B4 159.22(15) . 7_656
C1 Dy B4 57.06(14) 7_656 7_656
C15 Dy B4 140.35(15) . 7_656
B4 Dy B4 89.56(15) . 7_656
C11 Dy B4 111.01(16) . 7_656
B3 Dy B4 35.77(14) 7_656 7_656
B5 Dy B4 35.91(15) 7_656 7_656
C14 Dy B4 169.31(15) . 7_656
C12 Dy B4 130.69(15) . 7_656
C101 Si C103 108.5(3) . .
C101 Si C102 109.0(3) . .
C103 Si C102 109.6(3) . .
C101 Si C2 106.7(2) . .
C103 Si C2 115.3(2) . .
C102 Si C2 107.6(2) . .
C2 C1 C10 122.3(4) . .
C2 C1 B5 113.0(4) . .
C10 C1 B5 123.7(4) . .
C2 C1 B6 65.4(3) . .
C10 C1 B6 127.6(4) . .
B5 C1 B6 67.0(3) . .
C2 C1 Dy 73.0(2) . 7_656
C10 C1 Dy 129.4(3) . 7_656
B5 C1 Dy 74.9(3) . 7_656
B6 C1 Dy 102.9(3) . 7_656
C1 C2 B3 110.5(4) . .
C1 C2 B6 63.3(3) . .
B3 C2 B6 65.2(3) . .
C1 C2 Si 129.9(3) . .
B3 C2 Si 117.7(3) . .
B6 C2 Si 127.0(3) . .
C1 C2 Dy 74.1(2) . 7_656
B3 C2 Dy 75.1(2) . 7_656
B6 C2 Dy 102.6(3) . 7_656
Si C2 Dy 130.02(19) . 7_656
C2 B3 B4 106.7(4) . .
C2 B3 B6 62.1(3) . .
B4 B3 B6 63.1(3) . .
C2 B3 Dy 162.1(3) . .
B4 B3 Dy 72.5(2) . .
B6 B3 Dy 128.6(3) . .
C2 B3 Dy 70.7(2) . 7_656
B4 B3 Dy 74.0(2) . 7_656
B6 B3 Dy 99.0(3) . 7_656
Dy B3 Dy 92.35(15) . 7_656
B3 B4 B5 104.6(4) . .
B3 B4 B6 61.6(3) . .
B5 B4 B6 62.3(3) . .
B3 B4 Dy 70.6(2) . .
B5 B4 Dy 160.5(3) . .
B6 B4 Dy 125.6(3) . .
B3 B4 Dy 70.2(2) . 7_656
B5 B4 Dy 70.4(2) . 7_656
B6 B4 Dy 96.3(2) . 7_656
Dy B4 Dy 90.44(15) . 7_656
C1 B5 B4 105.1(4) . .
C1 B5 B6 60.3(3) . .
B4 B5 B6 62.4(3) . .
C1 B5 Dy 71.1(2) . 7_656
B4 B5 Dy 73.7(2) . 7_656
B6 B5 Dy 98.1(3) . 7_656
C1 B6 C2 51.3(2) . .
C1 B6 B3 91.9(3) . .
C2 B6 B3 52.7(2) . .
C1 B6 B5 52.7(3) . .
C2 B6 B5 91.8(3) . .
B3 B6 B5 94.9(3) . .
C1 B6 B4 94.0(3) . .
C2 B6 B4 94.0(3) . .
B3 B6 B4 55.3(3) . .
B5 B6 B4 55.2(3) . .
C12 C11 Dy 76.8(3) . .
C11 C12 C13 127.1(5) . .
C11 C12 C120 118.5(6) . .
C13 C12 C120 114.1(6) . .
C11 C12 Dy 73.5(3) . .
C13 C12 Dy 71.9(2) . .
C120 C12 Dy 126.7(4) . .
C12 C13 C14 131.1(5) . .
C12 C13 Dy 77.1(3) . .
C14 C13 Dy 77.0(3) . .
C15 C14 C13 127.3(5) . .
C15 C14 C140 117.8(5) . .
C13 C14 C140 114.6(5) . .
C15 C14 Dy 72.8(3) . .
C13 C14 Dy 71.9(2) . .
C140 C14 Dy 126.7(3) . .
C14 C15 Dy 77.2(3) . .

loop_
_geom_bond_atom_site_label_1
_geom_bond_atom_site_label_2
_geom_bond_distance
_geom_bond_site_symmetry_2
Dy C2 2.615(4) 7_656
Dy B3 2.617(5) .
Dy C13 2.621(4) .
Dy C1 2.630(4) 7_656
Dy C15 2.631(4) .
Dy B4 2.646(5) .
Dy C11 2.647(5) .
Dy B3 2.677(5) 7_656
Dy B5 2.684(5) 7_656
Dy C14 2.685(4) .
Dy C12 2.687(4) .
Dy B4 2.734(5) 7_656
Si C101 1.861(5) .
Si C103 1.865(5) .
Si C102 1.867(5) .
Si C2 1.886(4) .
C1 C2 1.484(6) .
C1 C10 1.503(6) .
C1 B5 1.558(7) .
C1 B6 1.700(6) .
C1 Dy 2.630(4) 7_656
C2 B3 1.557(6) .
C2 B6 1.730(6) .
C2 Dy 2.615(4) 7_656
B3 B4 1.663(7) .
B3 B6 1.778(7) .
B3 Dy 2.677(5) 7_656
B4 B5 1.671(7) .
B4 B6 1.803(7) .
B4 Dy 2.734(5) 7_656
B5 B6 1.802(7) .
B5 Dy 2.684(5) 7_656
C11 C12 1.368(8) .
C12 C13 1.423(7) .
C12 C120 1.518(8) .
C13 C14 1.425(7) .
C14 C15 1.373(7) .
C14 C140 1.513(7) .
